data_7243039
loop_
_publ_author_name
'Ito, Suguru'
'Nagai, Sayaka'
'Ubukata, Takashi'
'Tachikawa, Takashi'

_publ_section_title
;
 Multi-color mechanochromic luminescence of three polymorphic crystals of
 a donor--acceptor-type benzothiadiazole derivative
;
_journal_issue 34
_journal_name_full CrystEngComm
_journal_page_first 5899
_journal_page_last 5907
_journal_paper_doi 10.1039/D1CE00445J
_journal_volume 23
_journal_year 2021
_chemical_formula_moiety 'C31 H20 N4 S2'
_chemical_formula_sum 'C31 H20 N4 S2'
_chemical_formula_weight 512.65
_space_group_crystal_system triclinic
_space_group_IT_number 2
_space_group_name_Hall '-P 1'
_space_group_name_H-M_alt 'P -1'
_atom_sites_solution_hydrogens geom
_atom_sites_solution_primary direct
_atom_sites_solution_secondary difmap
_audit_update_record
;
2021-03-25 deposited with the CCDC.	2021-06-10 downloaded from the CCDC.
;
_cell_angle_alpha 112.8095(11)
_cell_angle_beta 91.4574(11)
_cell_angle_gamma 109.9161(12)
_cell_formula_units_Z 2
_cell_length_a 10.49993(15)
_cell_length_b 11.00975(13)
_cell_length_c 12.68737(15)
_cell_measurement_reflns_used 17698
_cell_measurement_temperature 223
_cell_measurement_theta_max 76.14
_cell_measurement_theta_min 3.86
_cell_volume 1249.96(3)
_computing_cell_refinement 'CrysAlisPro 1.171.39.20a (Rigaku OD, 2015)'
_computing_data_collection 'CrysAlisPro 1.171.39.20a (Rigaku OD, 2015)'
_computing_data_reduction 'CrysAlisPro 1.171.39.20a (Rigaku OD, 2015)'
_computing_molecular_graphics 'CrystalStructure 4.2.5'
_computing_publication_material 'CrystalStructure 4.2.5 (Rigaku, 2017)'
_computing_structure_refinement 'SHELXL Version 2014/7 (Sheldrick, 2008)'
_computing_structure_solution 'SIR2011 (Burla, et al., 2012)'
_diffrn_ambient_temperature 223
_diffrn_detector_area_resol_mean 5.811
_diffrn_measured_fraction_theta_full 0.997
_diffrn_measured_fraction_theta_max 0.996
_diffrn_measurement_device_type 'Rigaku XtaLAB P200'
_diffrn_measurement_method \w
_diffrn_radiation_type 'Cu K\a'
_diffrn_radiation_wavelength 1.54184
_diffrn_reflns_av_R_equivalents 0.0425
_diffrn_reflns_Laue_measured_fraction_full 0.997
_diffrn_reflns_Laue_measured_fraction_max 0.996
_diffrn_reflns_limit_h_max 12
_diffrn_reflns_limit_h_min -12
_diffrn_reflns_limit_k_max 13
_diffrn_reflns_limit_k_min -13
_diffrn_reflns_limit_l_max 15
_diffrn_reflns_limit_l_min -15
_diffrn_reflns_number 28281
_diffrn_reflns_point_group_measured_fraction_full 0.997
_diffrn_reflns_point_group_measured_fraction_max 0.996
_diffrn_reflns_theta_full 67.684
_diffrn_reflns_theta_max 68.248
_diffrn_reflns_theta_min 3.844
_diffrn_standards_number 0
_exptl_absorpt_coefficient_mu 2.148
_exptl_absorpt_correction_T_max 0.906
_exptl_absorpt_correction_T_min 0.741
_exptl_absorpt_correction_type multi-scan
_exptl_absorpt_process_details
;
CrysAlisPro 1.171.39.20a (Rigaku Oxford Diffraction, 2015)
Empirical absorption correction using spherical harmonics,
 implemented in SCALE3 ABSPACK scaling algorithm.
;
_exptl_crystal_colour yellow
_exptl_crystal_density_diffrn 1.362
_exptl_crystal_density_method 'not measured'
_exptl_crystal_description plate
_exptl_crystal_F_000 532.00
_exptl_crystal_preparation Luminescent
_exptl_crystal_recrystallization_method 'Re-crystallisation from solvent: toluene/hexane'
_exptl_crystal_size_max 0.204
_exptl_crystal_size_mid 0.143
_exptl_crystal_size_min 0.046
_refine_diff_density_max 0.29
_refine_diff_density_min -0.41
_refine_ls_extinction_method none
_refine_ls_goodness_of_fit_ref 1.094
_refine_ls_hydrogen_treatment constr
_refine_ls_number_parameters 334
_refine_ls_number_reflns 4555
_refine_ls_number_restraints 0
_refine_ls_R_factor_all 0.0382
_refine_ls_R_factor_gt 0.0357
_refine_ls_shift/su_max 0.000
_refine_ls_structure_factor_coef Fsqd
_refine_ls_weighting_details 'w = 1/[\s^2^(Fo^2^)+(0.0512P)^2^+0.4101P] where P=(Fo^2^+2Fc^2^)/3'
_refine_ls_weighting_scheme calc
_refine_ls_wR_factor_gt 0.1001
_refine_ls_wR_factor_ref 0.1022
_reflns_Friedel_coverage 0.000
_reflns_number_gt 4185
_reflns_number_total 4555
_reflns_threshold_expression F^2^>2.0\s(F^2^)
_cod_data_source_file d1ce00445j2.cif
_cod_data_source_block sna283benzil_thiophene_toluene
_cod_depositor_comments 'Adding full bibliography for 7243039--7243041.cif.'
_cod_database_code 7243039

loop_
_space_group_symop_id
_space_group_symop_operation_xyz
1 +X,+Y,+Z
2 -X,-Y,-Z

loop_
_atom_site_label
_atom_site_type_symbol
_atom_site_fract_x
_atom_site_fract_y
_atom_site_fract_z
_atom_site_U_iso_or_equiv
_atom_site_adp_type
_atom_site_occupancy
_atom_site_site_symmetry_order
_atom_site_calc_flag
_atom_site_refinement_flags_posn
_atom_site_refinement_flags_adp
_atom_site_refinement_flags_occupancy
_atom_site_disorder_assembly
_atom_site_disorder_group
S1 S 0.29301(4) 0.44051(5) 0.58334(4) 0.03964(13) Uani 1 1 d . . . . .
S2 S 0.82088(5) 0.88360(5) 0.92137(4) 0.04330(14) Uani 1 1 d . . . . .
N1 N 0.27125(13) 0.76999(14) 0.44288(11) 0.0295(3) Uani 1 1 d . . . . .
N2 N 0.44087(13) 0.76984(14) 0.34132(11) 0.0329(3) Uani 1 1 d . . . . .
N3 N 0.30541(13) 0.54156(15) 0.51683(12) 0.0349(3) Uani 1 1 d . . . . .
N4 N 0.43797(14) 0.52341(15) 0.67216(12) 0.0351(3) Uani 1 1 d . . . . .
C1 C 0.22174(16) 0.76035(17) 0.33590(12) 0.0302(3) Uani 1 1 d . . . . .
C2 C 0.32905(16) 0.76181(17) 0.27547(13) 0.0314(3) Uani 1 1 d . . . . .
C3 C 0.40296(15) 0.77340(16) 0.44009(13) 0.0298(3) Uani 1 1 d . . . . .
C4 C 0.20695(16) 0.78917(17) 0.54345(13) 0.0301(3) Uani 1 1 d . . . . .
C5 C 0.07822(17) 0.6918(2) 0.53688(15) 0.0380(4) Uani 1 1 d . . . . .
H5 H 0.0303 0.6141 0.4658 0.046 Uiso 1 1 calc R U . . .
C6 C 0.02134(19) 0.7106(2) 0.63649(16) 0.0480(5) Uani 1 1 d . . . . .
H6 H -0.0667 0.6463 0.6327 0.058 Uiso 1 1 calc R U . . .
C7 C 0.0930(2) 0.8229(2) 0.74118(16) 0.0491(5) Uani 1 1 d . . . . .
H7 H 0.0543 0.8337 0.8087 0.059 Uiso 1 1 calc R U . . .
C8 C 0.2212(2) 0.9195(2) 0.74739(15) 0.0453(4) Uani 1 1 d . . . . .
H8 H 0.2698 0.9956 0.8190 0.054 Uiso 1 1 calc R U . . .
C9 C 0.27840(17) 0.90419(18) 0.64781(14) 0.0363(4) Uani 1 1 d . . . . .
H9 H 0.3646 0.9711 0.6511 0.044 Uiso 1 1 calc R U . . .
C10 C 0.08007(16) 0.74895(18) 0.30471(14) 0.0337(3) Uani 1 1 d . . . . .
C11 C -0.0138(2) 0.6242(2) 0.21672(17) 0.0501(5) Uani 1 1 d . . . . .
H11 H 0.0122 0.5465 0.1787 0.060 Uiso 1 1 calc R U . . .
C12 C -0.1454(2) 0.6141(3) 0.1851(2) 0.0666(7) Uani 1 1 d . . . . .
H12 H -0.2081 0.5300 0.1251 0.080 Uiso 1 1 calc R U . . .
C13 C -0.1848(2) 0.7267(3) 0.2410(2) 0.0710(8) Uani 1 1 d . . . . .
H13 H -0.2745 0.7192 0.2195 0.085 Uiso 1 1 calc R U . . .
C14 C -0.0933(2) 0.8495(3) 0.3279(2) 0.0603(6) Uani 1 1 d . . . . .
H14 H -0.1202 0.9266 0.3656 0.072 Uiso 1 1 calc R U . . .
C15 C 0.03858(19) 0.8610(2) 0.36068(16) 0.0430(4) Uani 1 1 d . . . . .
H15 H 0.1003 0.9453 0.4213 0.052 Uiso 1 1 calc R U . . .
C16 C 0.34014(18) 0.75937(18) 0.15880(14) 0.0361(4) Uani 1 1 d . . . . .
C17 C 0.4435(2) 0.7233(3) 0.10452(17) 0.0557(5) Uani 1 1 d . . . . .
H17 H 0.5016 0.6967 0.1409 0.067 Uiso 1 1 calc R U . . .
C18 C 0.4623(2) 0.7259(3) -0.00247(19) 0.0689(7) Uani 1 1 d . . . . .
H18 H 0.5324 0.7007 -0.0382 0.083 Uiso 1 1 calc R U . . .
C19 C 0.3781(3) 0.7654(3) -0.05635(19) 0.0686(7) Uani 1 1 d . . . . .
H19 H 0.3930 0.7713 -0.1273 0.082 Uiso 1 1 calc R U . . .
C20 C 0.2724(3) 0.7961(3) -0.00587(19) 0.0759(8) Uani 1 1 d . . . . .
H20 H 0.2120 0.8186 -0.0442 0.091 Uiso 1 1 calc R U . . .
C21 C 0.2540(3) 0.7943(2) 0.10161(17) 0.0583(6) Uani 1 1 d . . . . .
H21 H 0.1820 0.8170 0.1359 0.070 Uiso 1 1 calc R U . . .
C22 C 0.48335(15) 0.76564(17) 0.53223(13) 0.0305(3) Uani 1 1 d . . . . .
C23 C 0.42871(15) 0.64949(16) 0.56402(13) 0.0288(3) Uani 1 1 d . . . . .
C24 C 0.50606(16) 0.63870(17) 0.65227(13) 0.0293(3) Uani 1 1 d . . . . .
C25 C 0.64060(16) 0.74328(17) 0.71048(13) 0.0310(3) Uani 1 1 d . . . . .
C26 C 0.68975(17) 0.85163(18) 0.67534(15) 0.0366(4) Uani 1 1 d . . . . .
H26 H 0.7785 0.9215 0.7106 0.044 Uiso 1 1 calc R U . . .
C27 C 0.61288(17) 0.86304(18) 0.58848(14) 0.0360(4) Uani 1 1 d . . . . .
H27 H 0.6523 0.9402 0.5689 0.043 Uiso 1 1 calc R U . . .
C28 C 0.71800(16) 0.73277(18) 0.80205(13) 0.0323(3) Uani 1 1 d . . . . .
C29 C 0.72000(18) 0.60995(19) 0.80974(14) 0.0378(4) Uani 1 1 d . . . . .
H29 H 0.6714 0.5165 0.7533 0.045 Uiso 1 1 calc R U . . .
C30 C 0.8056(2) 0.6459(2) 0.91455(16) 0.0469(4) Uani 1 1 d . . . . .
H30 H 0.8192 0.5774 0.9353 0.056 Uiso 1 1 calc R U . . .
C31 C 0.86568(19) 0.7874(2) 0.98159(16) 0.0463(4) Uani 1 1 d . . . . .
H31 H 0.9253 0.8278 1.0532 0.056 Uiso 1 1 calc R U . . .

loop_
_atom_site_aniso_label
_atom_site_aniso_U_11
_atom_site_aniso_U_22
_atom_site_aniso_U_33
_atom_site_aniso_U_23
_atom_site_aniso_U_13
_atom_site_aniso_U_12
S1 0.0324(2) 0.0374(2) 0.0441(2) 0.02162(19) 0.00197(17) 0.00275(18)
S2 0.0405(2) 0.0419(3) 0.0369(2) 0.01266(19) -0.00369(18) 0.00879(19)
N1 0.0280(6) 0.0344(7) 0.0272(6) 0.0149(5) 0.0044(5) 0.0110(5)
N2 0.0312(7) 0.0345(7) 0.0332(7) 0.0161(6) 0.0062(5) 0.0107(6)
N3 0.0285(7) 0.0351(7) 0.0369(7) 0.0161(6) 0.0020(5) 0.0066(6)
N4 0.0330(7) 0.0353(7) 0.0359(7) 0.0181(6) 0.0047(6) 0.0081(6)
C1 0.0336(8) 0.0315(8) 0.0254(7) 0.0132(6) 0.0030(6) 0.0110(7)
C2 0.0345(8) 0.0297(8) 0.0288(8) 0.0132(6) 0.0044(6) 0.0100(7)
C3 0.0273(7) 0.0285(8) 0.0321(8) 0.0138(6) 0.0036(6) 0.0076(6)
C4 0.0312(8) 0.0375(9) 0.0276(7) 0.0173(7) 0.0064(6) 0.0158(7)
C5 0.0310(8) 0.0471(10) 0.0341(8) 0.0190(8) 0.0037(7) 0.0107(7)
C6 0.0334(9) 0.0702(13) 0.0448(10) 0.0314(10) 0.0116(8) 0.0163(9)
C7 0.0473(10) 0.0758(14) 0.0360(9) 0.0286(9) 0.0174(8) 0.0306(10)
C8 0.0501(11) 0.0547(11) 0.0300(8) 0.0124(8) 0.0059(7) 0.0250(9)
C9 0.0364(8) 0.0378(9) 0.0340(8) 0.0146(7) 0.0046(7) 0.0141(7)
C10 0.0321(8) 0.0423(9) 0.0315(8) 0.0223(7) 0.0038(6) 0.0121(7)
C11 0.0479(11) 0.0501(11) 0.0433(10) 0.0205(9) -0.0069(8) 0.0084(9)
C12 0.0449(11) 0.0825(17) 0.0616(13) 0.0427(13) -0.0167(10) -0.0009(12)
C13 0.0387(11) 0.122(2) 0.0829(17) 0.0749(18) 0.0063(11) 0.0290(14)
C14 0.0527(12) 0.0936(18) 0.0702(14) 0.0544(14) 0.0211(11) 0.0452(13)
C15 0.0421(10) 0.0542(11) 0.0429(10) 0.0265(9) 0.0092(8) 0.0230(9)
C16 0.0428(9) 0.0330(9) 0.0289(8) 0.0134(7) 0.0084(7) 0.0097(7)
C17 0.0365(10) 0.0862(16) 0.0405(10) 0.0272(11) 0.0106(8) 0.0180(10)
C18 0.0516(12) 0.1020(19) 0.0439(11) 0.0301(12) 0.0213(10) 0.0184(13)
C19 0.1030(19) 0.0698(15) 0.0388(11) 0.0299(11) 0.0300(12) 0.0303(14)
C20 0.141(2) 0.0877(18) 0.0416(11) 0.0389(12) 0.0333(14) 0.0777(19)
C21 0.0962(17) 0.0719(14) 0.0401(10) 0.0328(10) 0.0289(11) 0.0588(14)
C22 0.0289(7) 0.0331(8) 0.0297(8) 0.0138(6) 0.0048(6) 0.0115(7)
C23 0.0265(7) 0.0295(8) 0.0279(7) 0.0108(6) 0.0046(6) 0.0093(6)
C24 0.0298(8) 0.0305(8) 0.0269(7) 0.0115(6) 0.0062(6) 0.0113(7)
C25 0.0296(8) 0.0321(8) 0.0277(7) 0.0100(6) 0.0029(6) 0.0109(7)
C26 0.0295(8) 0.0328(9) 0.0388(9) 0.0148(7) -0.0029(7) 0.0030(7)
C27 0.0330(8) 0.0316(8) 0.0409(9) 0.0183(7) 0.0015(7) 0.0060(7)
C28 0.0282(7) 0.0377(9) 0.0288(7) 0.0133(7) 0.0046(6) 0.0107(7)
C29 0.0394(9) 0.0409(9) 0.0303(8) 0.0153(7) -0.0012(7) 0.0122(8)
C30 0.0494(11) 0.0538(12) 0.0449(10) 0.0269(9) 0.0036(8) 0.0214(9)
C31 0.0389(9) 0.0608(12) 0.0353(9) 0.0217(9) -0.0014(7) 0.0135(9)

loop_
_atom_type_symbol
_atom_type_description
_atom_type_scat_dispersion_real
_atom_type_scat_dispersion_imag
_atom_type_scat_source
C C 0.0181 0.0091
;
International Tables for Crystallography
(Vol. C, Tables 4.2.6.8 and 6.1.1.4)
;
H H 0.0000 0.0000
;
International Tables for Crystallography
(Vol. C, Table 6.1.1.4)
;
N N 0.0311 0.0180
;
International Tables for Crystallography
(Vol. C, Tables 4.2.6.8 and 6.1.1.4)
;
S S 0.3331 0.5567
;
International Tables for Crystallography
(Vol. C, Tables 4.2.6.8 and 6.1.1.4)
;

loop_
_geom_angle_atom_site_label_1
_geom_angle_atom_site_label_2
_geom_angle_atom_site_label_3
_geom_angle
_geom_angle_site_symmetry_1
_geom_angle_site_symmetry_3
_geom_angle_publ_flag
N4 S1 N3 101.41(7) . . ?
C31 S2 C28 92.36(9) . . ?
C3 N1 C1 106.82(12) . . ?
C3 N1 C4 124.75(12) . . ?
C1 N1 C4 128.10(12) . . ?
C3 N2 C2 105.82(13) . . ?
C23 N3 S1 106.02(11) . . ?
C24 N4 S1 106.19(11) . . ?
C2 C1 N1 105.18(13) . . ?
C2 C1 C10 132.24(14) . . ?
N1 C1 C10 122.56(13) . . ?
C1 C2 N2 110.41(13) . . ?
C1 C2 C16 130.44(15) . . ?
N2 C2 C16 119.14(14) . . ?
N2 C3 N1 111.76(13) . . ?
N2 C3 C22 125.09(14) . . ?
N1 C3 C22 122.82(13) . . ?
C5 C4 C9 120.90(15) . . ?
C5 C4 N1 120.51(14) . . ?
C9 C4 N1 118.56(14) . . ?
C6 C5 C4 119.04(17) . . ?
C6 C5 H5 120.5 . . ?
C4 C5 H5 120.5 . . ?
C7 C6 C5 120.44(17) . . ?
C7 C6 H6 119.8 . . ?
C5 C6 H6 119.8 . . ?
C6 C7 C8 120.33(16) . . ?
C6 C7 H7 119.8 . . ?
C8 C7 H7 119.8 . . ?
C7 C8 C9 119.99(17) . . ?
C7 C8 H8 120.0 . . ?
C9 C8 H8 120.0 . . ?
C4 C9 C8 119.27(16) . . ?
C4 C9 H9 120.4 . . ?
C8 C9 H9 120.4 . . ?
C15 C10 C11 118.86(16) . . ?
C15 C10 C1 121.30(15) . . ?
C11 C10 C1 119.84(16) . . ?
C12 C11 C10 120.1(2) . . ?
C12 C11 H11 119.9 . . ?
C10 C11 H11 119.9 . . ?
C13 C12 C11 120.4(2) . . ?
C13 C12 H12 119.8 . . ?
C11 C12 H12 119.8 . . ?
C14 C13 C12 119.84(19) . . ?
C14 C13 H13 120.1 . . ?
C12 C13 H13 120.1 . . ?
C13 C14 C15 120.5(2) . . ?
C13 C14 H14 119.8 . . ?
C15 C14 H14 119.8 . . ?
C14 C15 C10 120.3(2) . . ?
C14 C15 H15 119.8 . . ?
C10 C15 H15 119.8 . . ?
C21 C16 C17 118.09(17) . . ?
C21 C16 C2 123.08(16) . . ?
C17 C16 C2 118.81(16) . . ?
C18 C17 C16 121.0(2) . . ?
C18 C17 H17 119.5 . . ?
C16 C17 H17 119.5 . . ?
C19 C18 C17 120.0(2) . . ?
C19 C18 H18 120.0 . . ?
C17 C18 H18 120.0 . . ?
C20 C19 C18 119.61(19) . . ?
C20 C19 H19 120.2 . . ?
C18 C19 H19 120.2 . . ?
C19 C20 C21 120.3(2) . . ?
C19 C20 H20 119.8 . . ?
C21 C20 H20 119.8 . . ?
C16 C21 C20 120.9(2) . . ?
C16 C21 H21 119.6 . . ?
C20 C21 H21 119.6 . . ?
C27 C22 C23 116.73(14) . . ?
C27 C22 C3 123.27(14) . . ?
C23 C22 C3 119.96(14) . . ?
N3 C23 C22 125.63(14) . . ?
N3 C23 C24 113.47(14) . . ?
C22 C23 C24 120.90(14) . . ?
N4 C24 C25 126.11(14) . . ?
N4 C24 C23 112.90(14) . . ?
C25 C24 C23 120.99(14) . . ?
C26 C25 C24 115.93(14) . . ?
C26 C25 C28 123.43(15) . . ?
C24 C25 C28 120.63(14) . . ?
C25 C26 C27 123.14(15) . . ?
C25 C26 H26 118.4 . . ?
C27 C26 H26 118.4 . . ?
C22 C27 C26 122.28(15) . . ?
C22 C27 H27 118.9 . . ?
C26 C27 H27 118.9 . . ?
C29 C28 C25 128.39(15) . . ?
C29 C28 S2 110.97(12) . . ?
C25 C28 S2 120.64(12) . . ?
C28 C29 C30 110.71(16) . . ?
C28 C29 H29 124.6 . . ?
C30 C29 H29 124.6 . . ?
C31 C30 C29 113.89(17) . . ?
C31 C30 H30 123.1 . . ?
C29 C30 H30 123.1 . . ?
C30 C31 S2 112.07(14) . . ?
C30 C31 H31 124.0 . . ?
S2 C31 H31 124.0 . . ?

loop_
_geom_bond_atom_site_label_1
_geom_bond_atom_site_label_2
_geom_bond_distance
_geom_bond_site_symmetry_2
_geom_bond_publ_flag
S1 N4 1.6089(14) . ?
S1 N3 1.6128(14) . ?
S2 C31 1.696(2) . ?
S2 C28 1.7210(17) . ?
N1 C3 1.3724(19) . ?
N1 C1 1.3922(19) . ?
N1 C4 1.4355(19) . ?
N2 C3 1.315(2) . ?
N2 C2 1.381(2) . ?
N3 C23 1.344(2) . ?
N4 C24 1.351(2) . ?
C1 C2 1.378(2) . ?
C1 C10 1.480(2) . ?
C2 C16 1.478(2) . ?
C3 C22 1.471(2) . ?
C4 C5 1.386(2) . ?
C4 C9 1.386(2) . ?
C5 C6 1.384(2) . ?
C5 H5 0.9400 . ?
C6 C7 1.379(3) . ?
C6 H6 0.9400 . ?
C7 C8 1.380(3) . ?
C7 H7 0.9400 . ?
C8 C9 1.388(2) . ?
C8 H8 0.9400 . ?
C9 H9 0.9400 . ?
C10 C15 1.385(3) . ?
C10 C11 1.392(3) . ?
C11 C12 1.384(3) . ?
C11 H11 0.9400 . ?
C12 C13 1.376(4) . ?
C12 H12 0.9400 . ?
C13 C14 1.368(4) . ?
C13 H13 0.9400 . ?
C14 C15 1.385(3) . ?
C14 H14 0.9400 . ?
C15 H15 0.9400 . ?
C16 C21 1.383(3) . ?
C16 C17 1.389(3) . ?
C17 C18 1.386(3) . ?
C17 H17 0.9400 . ?
C18 C19 1.379(4) . ?
C18 H18 0.9400 . ?
C19 C20 1.372(4) . ?
C19 H19 0.9400 . ?
C20 C21 1.389(3) . ?
C20 H20 0.9400 . ?
C21 H21 0.9400 . ?
C22 C27 1.368(2) . ?
C22 C23 1.428(2) . ?
C23 C24 1.432(2) . ?
C24 C25 1.431(2) . ?
C25 C26 1.376(2) . ?
C25 C28 1.464(2) . ?
C26 C27 1.419(2) . ?
C26 H26 0.9400 . ?
C27 H27 0.9400 . ?
C28 C29 1.400(2) . ?
C29 C30 1.422(2) . ?
C29 H29 0.9400 . ?
C30 C31 1.351(3) . ?
C30 H30 0.9400 . ?
C31 H31 0.9400 . ?

loop_
_geom_torsion_atom_site_label_1
_geom_torsion_atom_site_label_2
_geom_torsion_atom_site_label_3
_geom_torsion_atom_site_label_4
_geom_torsion
_geom_torsion_site_symmetry_1
_geom_torsion_site_symmetry_2
_geom_torsion_site_symmetry_3
_geom_torsion_site_symmetry_4
_geom_torsion_publ_flag
N4 S1 N3 C23 -0.35(12) . . . . ?
N3 S1 N4 C24 -0.41(12) . . . . ?
C3 N1 C1 C2 -1.34(17) . . . . ?
C4 N1 C1 C2 172.16(14) . . . . ?
C3 N1 C1 C10 177.73(14) . . . . ?
C4 N1 C1 C10 -8.8(2) . . . . ?
N1 C1 C2 N2 0.89(18) . . . . ?
C10 C1 C2 N2 -178.04(16) . . . . ?
N1 C1 C2 C16 -177.63(16) . . . . ?
C10 C1 C2 C16 3.4(3) . . . . ?
C3 N2 C2 C1 -0.07(18) . . . . ?
C3 N2 C2 C16 178.64(14) . . . . ?
C2 N2 C3 N1 -0.82(17) . . . . ?
C2 N2 C3 C22 172.67(15) . . . . ?
C1 N1 C3 N2 1.39(17) . . . . ?
C4 N1 C3 N2 -172.38(14) . . . . ?
C1 N1 C3 C22 -172.27(14) . . . . ?
C4 N1 C3 C22 14.0(2) . . . . ?
C3 N1 C4 C5 -128.89(17) . . . . ?
C1 N1 C4 C5 58.7(2) . . . . ?
C3 N1 C4 C9 48.9(2) . . . . ?
C1 N1 C4 C9 -123.52(17) . . . . ?
C9 C4 C5 C6 -0.1(2) . . . . ?
N1 C4 C5 C6 177.64(15) . . . . ?
C4 C5 C6 C7 -1.4(3) . . . . ?
C5 C6 C7 C8 1.3(3) . . . . ?
C6 C7 C8 C9 0.3(3) . . . . ?
C5 C4 C9 C8 1.6(2) . . . . ?
N1 C4 C9 C8 -176.16(14) . . . . ?
C7 C8 C9 C4 -1.7(3) . . . . ?
C2 C1 C10 C15 -113.8(2) . . . . ?
N1 C1 C10 C15 67.5(2) . . . . ?
C2 C1 C10 C11 65.6(2) . . . . ?
N1 C1 C10 C11 -113.18(18) . . . . ?
C15 C10 C11 C12 1.0(3) . . . . ?
C1 C10 C11 C12 -178.34(17) . . . . ?
C10 C11 C12 C13 -0.6(3) . . . . ?
C11 C12 C13 C14 0.3(3) . . . . ?
C12 C13 C14 C15 -0.5(3) . . . . ?
C13 C14 C15 C10 0.9(3) . . . . ?
C11 C10 C15 C14 -1.2(3) . . . . ?
C1 C10 C15 C14 178.17(16) . . . . ?
C1 C2 C16 C21 18.5(3) . . . . ?
N2 C2 C16 C21 -159.89(18) . . . . ?
C1 C2 C16 C17 -162.84(19) . . . . ?
N2 C2 C16 C17 18.7(2) . . . . ?
C21 C16 C17 C18 1.7(3) . . . . ?
C2 C16 C17 C18 -177.0(2) . . . . ?
C16 C17 C18 C19 0.3(4) . . . . ?
C17 C18 C19 C20 -2.8(4) . . . . ?
C18 C19 C20 C21 3.1(4) . . . . ?
C17 C16 C21 C20 -1.4(3) . . . . ?
C2 C16 C21 C20 177.2(2) . . . . ?
C19 C20 C21 C16 -1.0(4) . . . . ?
N2 C3 C22 C27 60.1(2) . . . . ?
N1 C3 C22 C27 -127.07(17) . . . . ?
N2 C3 C22 C23 -117.60(17) . . . . ?
N1 C3 C22 C23 55.2(2) . . . . ?
S1 N3 C23 C22 -179.58(12) . . . . ?
S1 N3 C23 C24 0.98(16) . . . . ?
C27 C22 C23 N3 -178.21(15) . . . . ?
C3 C22 C23 N3 -0.3(2) . . . . ?
C27 C22 C23 C24 1.2(2) . . . . ?
C3 C22 C23 C24 179.07(13) . . . . ?
S1 N4 C24 C25 -179.37(13) . . . . ?
S1 N4 C24 C23 1.02(16) . . . . ?
N3 C23 C24 N4 -1.37(19) . . . . ?
C22 C23 C24 N4 179.17(13) . . . . ?
N3 C23 C24 C25 178.99(13) . . . . ?
C22 C23 C24 C25 -0.5(2) . . . . ?
N4 C24 C25 C26 179.72(15) . . . . ?
C23 C24 C25 C26 -0.7(2) . . . . ?
N4 C24 C25 C28 -0.7(2) . . . . ?
C23 C24 C25 C28 178.92(14) . . . . ?
C24 C25 C26 C27 1.2(2) . . . . ?
C28 C25 C26 C27 -178.45(15) . . . . ?
C23 C22 C27 C26 -0.8(2) . . . . ?
C3 C22 C27 C26 -178.56(15) . . . . ?
C25 C26 C27 C22 -0.4(3) . . . . ?
C26 C25 C28 C29 -145.42(18) . . . . ?
C24 C25 C28 C29 35.0(2) . . . . ?
C26 C25 C28 S2 35.9(2) . . . . ?
C24 C25 C28 S2 -143.67(13) . . . . ?
C31 S2 C28 C29 -0.33(13) . . . . ?
C31 S2 C28 C25 178.53(13) . . . . ?
C25 C28 C29 C30 -178.23(16) . . . . ?
S2 C28 C29 C30 0.53(19) . . . . ?
C28 C29 C30 C31 -0.5(2) . . . . ?
C29 C30 C31 S2 0.3(2) . . . . ?
C28 S2 C31 C30 0.04(15) . . . . ?
